data_4323284
loop_
_publ_author_name
'A. D\"ohring'
'R. Goddard'
'P. W. Jolly'
'C. Kr\"uger'
'V. R. Polyakov'

_publ_section_title
;
 Monomer-Trimer Isomerism in 3-Substituted Pentane-2,4-dione Derivatives
 of Nickel(II)
;
_journal_name_full 'Inorganic Chemistry'
_journal_page_first 177
_journal_page_last 183
_journal_paper_doi 10.1021/ic960441c
_journal_volume 36
_journal_year 1997
_chemical_formula_sum 'C22 H22 Ni O4'
_chemical_formula_weight 409.11
_chemical_name_common 'number 13'
_chemical_name_systematic
;
 ?
;
_space_group_IT_number 2
_symmetry_cell_setting triclinic
_symmetry_Int_Tables_number 2
_symmetry_space_group_name_Hall '-P 1'
_symmetry_space_group_name_H-M 'P -1'
_atom_sites_solution_hydrogens geom
_atom_sites_solution_primary direct
_atom_sites_solution_secondary difmap
_audit_creation_method SHELXL
_cell_angle_alpha 103.937(4)
_cell_angle_beta 96.388(3)
_cell_angle_gamma 96.227(5)
_cell_formula_units_Z 3
_cell_length_a 10.5917(7)
_cell_length_b 12.3092(8)
_cell_length_c 12.5926(5)
_cell_measurement_reflns_used 25
_cell_measurement_temperature 293(2)
_cell_measurement_theta_max 44.4
_cell_measurement_theta_min 18.9
_cell_volume 1567.89(16)
_computing_structure_refinement 'SHELXL-93 (Sheldrick, 1993)'
_computing_structure_solution 'SHELXS-86 (Sheldrick, 1990)'
_diffrn_ambient_temperature 293(2)
_diffrn_radiation_monochromator graphite
_diffrn_radiation_source 'fine-focus sealed tube'
_diffrn_radiation_type CuK\a
_diffrn_radiation_wavelength 1.54178
_diffrn_reflns_av_R_equivalents 0.0173
_diffrn_reflns_av_sigmaI/netI 0.1812
_diffrn_reflns_limit_h_max 99
_diffrn_reflns_limit_h_min -13
_diffrn_reflns_limit_k_max 99
_diffrn_reflns_limit_k_min -15
_diffrn_reflns_limit_l_max 99
_diffrn_reflns_limit_l_min 0
_diffrn_reflns_number 6778
_diffrn_reflns_theta_max 75.05
_diffrn_reflns_theta_min 3.65
_exptl_absorpt_coefficient_mu 1.525
_exptl_crystal_colour green
_exptl_crystal_density_diffrn 1.300
_exptl_crystal_F_000 642
_exptl_crystal_size_max 0.30
_exptl_crystal_size_mid 0.20
_exptl_crystal_size_min 0.19
_refine_diff_density_max 0.289
_refine_diff_density_min -0.388
_refine_diff_density_rms 0.048
_refine_ls_extinction_method none
_refine_ls_goodness_of_fit_all 1.045
_refine_ls_goodness_of_fit_obs 1.113
_refine_ls_matrix_type full
_refine_ls_number_parameters 499
_refine_ls_number_reflns 6472
_refine_ls_number_restraints 0
_refine_ls_restrained_S_all 1.045
_refine_ls_restrained_S_obs 1.113
_refine_ls_R_factor_all 0.0463
_refine_ls_R_factor_obs 0.0383
_refine_ls_shift/esd_max -0.214
_refine_ls_shift/esd_mean 0.012
_refine_ls_structure_factor_coef Fsqd
_refine_ls_weighting_details 'w=1/[\s^2^(Fo^2^)+(0.0552P)^2^+0.3294P] where P=(Fo^2^+2Fc^2^)/3'
_refine_ls_weighting_scheme calc
_refine_ls_wR_factor_all 0.1110
_refine_ls_wR_factor_obs 0.1075
_reflns_number_observed 5437
_reflns_number_total 6472
_reflns_observed_criterion >2sigma(I)
_cod_data_source_file ic960441c_9.cif
_cod_data_source_block c:\valery\xray\2291\2291
_cod_depositor_comments
;
The following automatic conversions were performed:

'_refine_ls_weighting_scheme' value 'calc
w=1/[\s^2^(Fo^2^)+(0.0552P)^2^+0.3294P] where P=(Fo^2^+2Fc^2^)/3' was
changed to 'calc'. New tag '_refine_ls_weighting_details' was
created. The value of the new tag was set to
'w=1/[\s^2^(Fo^2^)+(0.0552P)^2^+0.3294P] where P=(Fo^2^+2Fc^2^)/3'.

Automatic conversion script
Id: cif_fix_values 3143 2015-03-26 13:38:13Z robertas 
;
_cod_original_cell_volume 1567.9(2)
_cod_database_code 4323284

loop_
_symmetry_equiv_pos_as_xyz
'x, y, z'
'-x, -y, -z'

loop_
_atom_site_aniso_label
_atom_site_aniso_U_11
_atom_site_aniso_U_22
_atom_site_aniso_U_33
_atom_site_aniso_U_23
_atom_site_aniso_U_13
_atom_site_aniso_U_12
Ni1 0.0438(2) 0.0483(2) 0.0456(2) 0.00640(13) -0.00070(13) 0.00687(13)
Ni2 0.0424(2) 0.0385(2) 0.0561(3) 0.0122(2) -0.0011(2) 0.0075(2)
O1 0.0660(9) 0.0501(7) 0.0530(8) 0.0079(6) 0.0030(6) 0.0000(6)
O2 0.0486(7) 0.0481(7) 0.0502(7) 0.0088(5) 0.0007(5) 0.0033(5)
C1 0.086(2) 0.0613(14) 0.078(2) 0.0278(13) -0.0035(15) 0.0027(12)
C2 0.0479(10) 0.0568(11) 0.0597(11) 0.0172(9) 0.0032(8) 0.0051(8)
C3 0.0504(10) 0.0622(12) 0.0495(10) 0.0130(9) 0.0049(8) 0.0053(8)
C4 0.0421(9) 0.0562(10) 0.0472(9) 0.0053(8) 0.0025(7) 0.0083(7)
C5 0.072(2) 0.0635(14) 0.0567(13) -0.0007(11) -0.0004(12) 0.0047(12)
C6 0.0686(13) 0.0768(15) 0.0527(11) 0.0163(10) 0.0084(10) 0.0020(11)
C7 0.075(2) 0.192(4) 0.076(2) 0.043(2) 0.022(2) 0.013(2)
C8 0.104(3) 0.252(6) 0.085(2) 0.044(3) 0.039(2) -0.011(3)
C9 0.131(3) 0.160(4) 0.064(2) 0.036(2) 0.006(2) -0.017(3)
C10 0.126(3) 0.110(3) 0.059(2) 0.017(2) -0.013(2) 0.011(2)
C11 0.085(2) 0.097(2) 0.0565(13) 0.0113(13) -0.0038(13) 0.0163(15)
O3 0.0479(7) 0.0645(8) 0.0551(8) -0.0029(6) 0.0001(6) 0.0122(6)
O4 0.0500(7) 0.0575(8) 0.0490(7) 0.0039(6) 0.0016(6) 0.0126(6)
C21 0.0537(13) 0.087(2) 0.077(2) 0.0050(15) 0.0034(12) 0.0227(13)
C22 0.0445(9) 0.0581(11) 0.0561(11) 0.0125(9) 0.0037(8) 0.0087(8)
C23 0.0474(10) 0.0570(11) 0.0501(10) 0.0102(8) -0.0010(8) 0.0044(8)
C24 0.0562(11) 0.0487(10) 0.0451(9) 0.0094(8) 0.0006(8) 0.0070(8)
C25 0.080(2) 0.069(2) 0.0530(12) -0.0040(11) -0.0057(12) 0.0195(13)
C26 0.0510(11) 0.0736(14) 0.0575(12) 0.0038(10) -0.0040(9) 0.0065(10)
C27 0.069(2) 0.095(2) 0.106(2) 0.015(2) -0.011(2) -0.0173(15)
C28 0.070(2) 0.122(3) 0.148(4) 0.004(3) -0.023(2) -0.021(2)
C29 0.067(2) 0.157(4) 0.117(3) -0.026(3) -0.031(2) 0.008(2)
C30 0.087(2) 0.170(4) 0.083(2) 0.026(3) -0.023(2) 0.026(3)
C31 0.073(2) 0.122(3) 0.075(2) 0.029(2) -0.0127(14) 0.011(2)
O6 0.0505(7) 0.0442(7) 0.0594(8) 0.0131(6) -0.0031(6) 0.0094(5)
O5 0.0468(7) 0.0412(6) 0.0618(8) 0.0108(6) -0.0011(6) 0.0093(5)
C41 0.072(2) 0.0458(12) 0.089(2) 0.0014(11) -0.0093(13) 0.0196(11)
C42 0.0457(9) 0.0419(9) 0.0623(11) 0.0130(8) 0.0072(8) 0.0116(7)
C43 0.0454(9) 0.0457(9) 0.0639(11) 0.0180(8) 0.0062(8) 0.0131(7)
C44 0.0456(9) 0.0526(10) 0.0587(11) 0.0200(9) 0.0003(8) 0.0114(8)
C45 0.083(2) 0.064(2) 0.083(2) 0.0173(14) -0.0304(15) 0.0134(13)
C46 0.0482(10) 0.0484(10) 0.0704(13) 0.0190(9) 0.0008(9) 0.0115(8)
C47 0.0552(12) 0.0726(15) 0.100(2) 0.0351(14) 0.0156(12) 0.0204(11)
C48 0.0572(14) 0.083(2) 0.124(2) 0.028(2) 0.0085(15) 0.0294(13)
C49 0.077(2) 0.068(2) 0.116(2) 0.029(2) -0.010(2) 0.0298(13)
C50 0.092(2) 0.068(2) 0.106(2) 0.047(2) -0.004(2) 0.0130(14)
C51 0.0606(13) 0.0699(14) 0.087(2) 0.0367(13) 0.0095(12) 0.0147(11)

loop_
_atom_site_label
_atom_site_type_symbol
_atom_site_fract_x
_atom_site_fract_y
_atom_site_fract_z
_atom_site_U_iso_or_equiv
_atom_site_thermal_displace_type
_atom_site_occupancy
_atom_site_calc_flag
_atom_site_refinement_flags
_atom_site_disorder_group
Ni1 Ni 0.71949(3) 0.16953(3) 0.07169(3) 0.04742(11) Uani 1 d . .
Ni2 Ni 0.5000 0.0000 0.0000 0.04616(12) Uani 1 d S .
O1 O 0.73373(15) 0.28847(12) -0.00855(12) 0.0584(3) Uani 1 d . .
O2 O 0.65608(12) 0.05541(11) -0.07193(11) 0.0504(3) Uani 1 d . .
C1 C 0.7280(3) 0.3867(2) -0.1466(3) 0.0750(7) Uani 1 d . .
C2 C 0.7173(2) 0.2772(2) -0.1113(2) 0.0549(4) Uani 1 d . .
C3 C 0.6871(2) 0.1730(2) -0.1936(2) 0.0546(4) Uani 1 d . .
C4 C 0.6521(2) 0.0699(2) -0.1704(2) 0.0501(4) Uani 1 d . .
C5 C 0.6030(3) -0.0346(2) -0.2617(2) 0.0680(6) Uani 1 d . .
C6 C 0.6852(2) 0.1759(2) -0.3126(2) 0.0667(6) Uani 1 d . .
C7 C 0.7933(3) 0.1615(4) -0.3623(3) 0.1124(13) Uani 1 d . .
C8 C 0.7899(5) 0.1641(6) -0.4748(4) 0.148(2) Uani 1 d . .
C9 C 0.6828(5) 0.1798(4) -0.5324(3) 0.1203(14) Uani 1 d . .
C10 C 0.5767(4) 0.1948(3) -0.4848(3) 0.1014(11) Uani 1 d . .
C11 C 0.5763(3) 0.1915(3) -0.3751(2) 0.0819(7) Uani 1 d . .
O3 O 0.89209(13) 0.12752(13) 0.07984(12) 0.0592(4) Uani 1 d . .
O4 O 0.75898(13) 0.27296(12) 0.21839(11) 0.0539(3) Uani 1 d . .
C21 C 1.1035(3) 0.1118(3) 0.1448(3) 0.0747(7) Uani 1 d . .
C22 C 0.9838(2) 0.1678(2) 0.1576(2) 0.0534(4) Uani 1 d . .
C23 C 0.9813(2) 0.2561(2) 0.2516(2) 0.0530(4) Uani 1 d . .
C24 C 0.8688(2) 0.3029(2) 0.2760(2) 0.0510(4) Uani 1 d . .
C25 C 0.8738(3) 0.3970(2) 0.3795(2) 0.0713(7) Uani 1 d . .
C26 C 1.1020(2) 0.3008(2) 0.3309(2) 0.0640(5) Uani 1 d . .
C27 C 1.1853(3) 0.3902(3) 0.3191(3) 0.0957(10) Uani 1 d . .
C28 C 1.2966(3) 0.4338(4) 0.3913(4) 0.1246(15) Uani 1 d . .
C29 C 1.3264(4) 0.3891(5) 0.4776(4) 0.128(2) Uani 1 d . .
C30 C 1.2480(4) 0.3019(5) 0.4923(3) 0.1170(14) Uani 1 d . .
C31 C 1.1348(3) 0.2563(3) 0.4184(3) 0.0911(9) Uani 1 d . .
O6 O 0.36055(13) -0.00343(11) -0.11926(12) 0.0521(3) Uani 1 d . .
O5 O 0.50833(12) 0.16399(10) 0.06202(11) 0.0508(3) Uani 1 d . .
C41 C 0.4619(3) 0.3494(2) 0.0929(3) 0.0725(7) Uani 1 d . .
C42 C 0.4353(2) 0.2284(2) 0.0266(2) 0.0497(4) Uani 1 d . .
C43 C 0.3376(2) 0.1931(2) -0.0641(2) 0.0506(4) Uani 1 d . .
C44 C 0.3054(2) 0.0814(2) -0.1315(2) 0.0515(4) Uani 1 d . .
C45 C 0.2001(3) 0.0546(3) -0.2282(3) 0.0801(8) Uani 1 d . .
C46 C 0.2597(2) 0.2800(2) -0.0924(2) 0.0552(5) Uani 1 d . .
C47 C 0.1411(2) 0.2909(2) -0.0575(3) 0.0725(6) Uani 1 d . .
C48 C 0.0696(3) 0.3711(3) -0.0834(3) 0.0865(9) Uani 1 d . .
C49 C 0.1141(3) 0.4408(2) -0.1435(3) 0.0862(9) Uani 1 d . .
C50 C 0.2312(3) 0.4326(2) -0.1775(3) 0.0857(8) Uani 1 d . .
C51 C 0.3038(2) 0.3524(2) -0.1528(2) 0.0694(6) Uani 1 d . .
H1 H 0.7573(33) 0.4493(30) -0.0856(30) 0.106(11) Uiso 1 d . .
H1' H 0.6475(37) 0.3962(29) -0.1923(31) 0.117(12) Uiso 1 d . .
H1" H 0.7883(37) 0.3874(31) -0.1996(32) 0.117(12) Uiso 1 d . .
H5 H 0.6629(37) -0.0495(30) -0.3177(32) 0.121(12) Uiso 1 d . .
H5' H 0.5405(36) -0.0202(28) -0.3048(30) 0.104(11) Uiso 1 d . .
H5" H 0.5832(30) -0.0922(28) -0.2393(26) 0.088(10) Uiso 1 d . .
H7 H 0.8701(30) 0.1390(25) -0.3173(26) 0.088(9) Uiso 1 d . .
H8 H 0.8701(49) 0.1509(41) -0.4917(40) 0.163(18) Uiso 1 d . .
H9 H 0.6736(42) 0.1901(35) -0.6168(38) 0.147(15) Uiso 1 d . .
H10 H 0.4963(41) 0.2115(34) -0.5255(35) 0.133(14) Uiso 1 d . .
H11 H 0.4988(35) 0.2055(30) -0.3383(29) 0.111(11) Uiso 1 d . .
H21 H 1.1742(37) 0.1592(31) 0.1635(29) 0.109(12) Uiso 1 d . .
H21' H 1.0908(32) 0.0594(29) 0.0772(30) 0.102(10) Uiso 1 d . .
H21" H 1.1108(41) 0.0616(36) 0.1925(37) 0.139(15) Uiso 1 d . .
H25 H 0.9278(39) 0.4595(35) 0.3757(33) 0.127(14) Uiso 1 d . .
H25" H 0.9076(34) 0.3756(29) 0.4415(30) 0.106(11) Uiso 1 d . .
H25' H 0.7930(33) 0.4097(26) 0.3844(26) 0.091(10) Uiso 1 d . .
H27 H 1.1689(47) 0.4189(41) 0.2582(40) 0.161(19) Uiso 1 d . .
H28 H 1.3480(48) 0.5154(42) 0.3887(40) 0.169(18) Uiso 1 d . .
H29 H 1.4041(41) 0.4175(32) 0.5300(34) 0.127(13) Uiso 1 d . .
H30 H 1.2550(38) 0.2665(34) 0.5411(34) 0.116(14) Uiso 1 d . .
H31 H 1.0846(31) 0.1811(28) 0.4227(26) 0.093(10) Uiso 1 d . .
H41 H 0.3852(47) 0.3658(39) 0.1175(38) 0.153(17) Uiso 1 d . .
H41' H 0.5269(36) 0.3605(29) 0.1526(30) 0.109(11) Uiso 1 d . .
H41" H 0.4579(43) 0.4028(38) 0.0518(37) 0.147(16) Uiso 1 d . .
H45 H 0.2154(38) 0.1033(34) -0.2764(34) 0.128(14) Uiso 1 d . .
H45' H 0.1886(29) -0.0158(28) -0.2648(26) 0.088(9) Uiso 1 d . .
H45" H 0.1156(41) 0.0704(34) -0.2111(34) 0.134(15) Uiso 1 d . .
H47 H 0.1086(30) 0.2438(27) -0.0153(26) 0.095(10) Uiso 1 d . .
H48 H -0.0075(35) 0.3732(29) -0.0584(29) 0.110(11) Uiso 1 d . .
H49 H 0.0662(36) 0.5010(31) -0.1606(31) 0.121(12) Uiso 1 d . .
H50 H 0.2625(33) 0.4762(30) -0.2166(28) 0.103(11) Uiso 1 d . .
H51 H 0.3845(26) 0.3491(21) -0.1755(21) 0.070(7) Uiso 1 d . .

loop_
_atom_type_symbol
_atom_type_description
_atom_type_scat_dispersion_real
_atom_type_scat_dispersion_imag
_atom_type_scat_source
C C 0.0181 0.0091 'International Tables Vol C Tables 4.2.6.8 and 6.1.1.4'
H H 0.0000 0.0000 'International Tables Vol C Tables 4.2.6.8 and 6.1.1.4'
Ni Ni -3.0029 0.5091 'International Tables Vol C Tables 4.2.6.8 and 6.1.1.4'
O O 0.0492 0.0322 'International Tables Vol C Tables 4.2.6.8 and 6.1.1.4'

loop_
_geom_angle_atom_site_label_1
_geom_angle_atom_site_label_2
_geom_angle_atom_site_label_3
_geom_angle
_geom_angle_site_symmetry_1
_geom_angle_site_symmetry_3
_geom_angle_publ_flag
O4 Ni1 O3 91.73(6) . . ?
O4 Ni1 O1 95.27(6) . . ?
O3 Ni1 O1 102.38(7) . . ?
O4 Ni1 O2 171.90(6) . . ?
O3 Ni1 O2 93.84(6) . . ?
O1 Ni1 O2 89.27(6) . . ?
O4 Ni1 O5 95.34(5) . . ?
O3 Ni1 O5 162.99(6) . . ?
O1 Ni1 O5 92.37(6) . . ?
O2 Ni1 O5 77.74(5) . . ?
O4 Ni1 O6 99.62(6) . 2_655 ?
O3 Ni1 O6 90.75(6) . 2_655 ?
O1 Ni1 O6 159.83(5) . 2_655 ?
O2 Ni1 O6 74.45(5) . 2_655 ?
O5 Ni1 O6 72.83(5) . 2_655 ?
O4 Ni1 Ni2 124.62(4) . . ?
O3 Ni1 Ni2 120.55(5) . . ?
O1 Ni1 Ni2 116.68(4) . . ?
O2 Ni1 Ni2 47.30(4) . . ?
O5 Ni1 Ni2 43.48(3) . . ?
O6 Ni1 Ni2 43.22(3) 2_655 . ?
O5 Ni2 O5 180.0 2_655 . ?
O5 Ni2 O6 92.70(5) 2_655 2_655 ?
O5 Ni2 O6 87.30(5) . 2_655 ?
O5 Ni2 O6 87.30(5) 2_655 . ?
O5 Ni2 O6 92.70(5) . . ?
O6 Ni2 O6 180.0 2_655 . ?
O5 Ni2 O2 81.32(5) 2_655 2_655 ?
O5 Ni2 O2 98.68(5) . 2_655 ?
O6 Ni2 O2 98.72(5) 2_655 2_655 ?
O6 Ni2 O2 81.28(6) . 2_655 ?
O5 Ni2 O2 98.68(5) 2_655 . ?
O5 Ni2 O2 81.32(5) . . ?
O6 Ni2 O2 81.28(5) 2_655 . ?
O6 Ni2 O2 98.72(6) . . ?
O2 Ni2 O2 180.0 2_655 . ?
O5 Ni2 Ni1 50.82(4) 2_655 2_655 ?
O5 Ni2 Ni1 129.18(4) . 2_655 ?
O6 Ni2 Ni1 124.98(4) 2_655 2_655 ?
O6 Ni2 Ni1 55.02(4) . 2_655 ?
O2 Ni2 Ni1 44.43(4) 2_655 2_655 ?
O2 Ni2 Ni1 135.57(4) . 2_655 ?
O5 Ni2 Ni1 129.18(4) 2_655 . ?
O5 Ni2 Ni1 50.82(4) . . ?
O6 Ni2 Ni1 55.02(4) 2_655 . ?
O6 Ni2 Ni1 124.98(4) . . ?
O2 Ni2 Ni1 135.57(4) 2_655 . ?
O2 Ni2 Ni1 44.43(4) . . ?
Ni1 Ni2 Ni1 180.0 2_655 . ?
C2 O1 Ni1 128.20(14) . . ?
C4 O2 Ni1 127.87(12) . . ?
C4 O2 Ni2 126.49(12) . . ?
Ni1 O2 Ni2 88.27(5) . . ?
C2 C1 H1 111.1(21) . . ?
C2 C1 H1' 113.3(20) . . ?
H1 C1 H1' 112.9(28) . . ?
C2 C1 H1" 111.7(22) . . ?
H1 C1 H1" 107.2(29) . . ?
H1' C1 H1" 99.9(29) . . ?
O1 C2 C3 125.8(2) . . ?
O1 C2 C1 115.2(2) . . ?
C3 C2 C1 119.1(2) . . ?
C4 C3 C2 123.5(2) . . ?
C4 C3 C6 118.5(2) . . ?
C2 C3 C6 117.9(2) . . ?
O2 C4 C3 124.3(2) . . ?
O2 C4 C5 114.7(2) . . ?
C3 C4 C5 121.0(2) . . ?
C4 C5 H5 112.2(21) . . ?
C4 C5 H5' 108.9(23) . . ?
H5 C5 H5' 96.8(29) . . ?
C4 C5 H5" 113.8(22) . . ?
H5 C5 H5" 111.2(29) . . ?
H5' C5 H5" 112.8(30) . . ?
C7 C6 C11 118.1(3) . . ?
C7 C6 C3 120.1(2) . . ?
C11 C6 C3 121.8(2) . . ?
C6 C7 C8 119.4(4) . . ?
C6 C7 H7 116.8(17) . . ?
C8 C7 H7 123.4(17) . . ?
C9 C8 C7 120.7(4) . . ?
C9 C8 H8 134.1(32) . . ?
C7 C8 H8 105.1(32) . . ?
C8 C9 C10 120.6(4) . . ?
C8 C9 H9 125.7(23) . . ?
C10 C9 H9 113.5(23) . . ?
C9 C10 C11 120.2(4) . . ?
C9 C10 H10 121.8(24) . . ?
C11 C10 H10 118.0(24) . . ?
C6 C11 C10 121.0(3) . . ?
C6 C11 H11 118.3(21) . . ?
C10 C11 H11 120.6(21) . . ?
C22 O3 Ni1 126.75(13) . . ?
C24 O4 Ni1 126.26(12) . . ?
C22 C21 H21 113.6(23) . . ?
C22 C21 H21' 108.4(21) . . ?
H21 C21 H21' 118.8(31) . . ?
C22 C21 H21" 110.5(25) . . ?
H21 C21 H21" 105.0(33) . . ?
H21' C21 H21" 99.3(30) . . ?
O3 C22 C23 125.6(2) . . ?
O3 C22 C21 114.7(2) . . ?
C23 C22 C21 119.7(2) . . ?
C22 C23 C24 122.9(2) . . ?
C22 C23 C26 118.8(2) . . ?
C24 C23 C26 118.3(2) . . ?
O4 C24 C23 125.9(2) . . ?
O4 C24 C25 114.4(2) . . ?
C23 C24 C25 119.7(2) . . ?
C24 C25 H25 109.7(25) . . ?
C24 C25 H25" 110.6(22) . . ?
H25 C25 H25" 106.6(33) . . ?
C24 C25 H25' 106.4(20) . . ?
H25 C25 H25' 113.6(31) . . ?
H25" C25 H25' 110.0(29) . . ?
C31 C26 C27 117.1(3) . . ?
C31 C26 C23 122.1(2) . . ?
C27 C26 C23 120.8(2) . . ?
C28 C27 C26 122.2(4) . . ?
C28 C27 H27 118.5(32) . . ?
C26 C27 H27 119.2(31) . . ?
C29 C28 C27 119.7(4) . . ?
C29 C28 H28 120.3(27) . . ?
C27 C28 H28 118.6(27) . . ?
C30 C29 C28 120.2(3) . . ?
C30 C29 H29 117.9(24) . . ?
C28 C29 H29 121.9(23) . . ?
C29 C30 C31 120.5(4) . . ?
C29 C30 H30 130.0(30) . . ?
C31 C30 H30 109.5(30) . . ?
C26 C31 C30 120.4(4) . . ?
C26 C31 H31 119.7(18) . . ?
C30 C31 H31 119.1(18) . . ?
C44 O6 Ni2 125.44(13) . . ?
C44 O6 Ni1 130.46(13) . 2_655 ?
Ni2 O6 Ni1 81.75(5) . 2_655 ?
C42 O5 Ni2 125.91(12) . . ?
C42 O5 Ni1 129.43(12) . . ?
Ni2 O5 Ni1 85.70(5) . . ?
C42 C41 H41 105.4(28) . . ?
C42 C41 H41' 112.0(21) . . ?
H41 C41 H41' 110.5(34) . . ?
C42 C41 H41" 115.3(27) . . ?
H41 C41 H41" 90.3(34) . . ?
H41' C41 H41" 120.1(32) . . ?
O5 C42 C43 125.2(2) . . ?
O5 C42 C41 113.8(2) . . ?
C43 C42 C41 121.0(2) . . ?
C42 C43 C44 125.2(2) . . ?
C42 C43 C46 117.9(2) . . ?
C44 C43 C46 116.8(2) . . ?
O6 C44 C43 125.4(2) . . ?
O6 C44 C45 114.4(2) . . ?
C43 C44 C45 120.1(2) . . ?
C44 C45 H45 110.8(24) . . ?
C44 C45 H45' 113.0(20) . . ?
H45 C45 H45' 110.7(30) . . ?
C44 C45 H45" 116.1(25) . . ?
H45 C45 H45" 100.5(31) . . ?
H45' C45 H45" 104.9(29) . . ?
C51 C46 C47 117.6(2) . . ?
C51 C46 C43 121.6(2) . . ?
C47 C46 C43 120.9(2) . . ?
C46 C47 C48 120.8(3) . . ?
C46 C47 H47 119.9(19) . . ?
C48 C47 H47 119.2(19) . . ?
C49 C48 C47 120.7(3) . . ?
C49 C48 H48 123.1(23) . . ?
C47 C48 H48 116.2(23) . . ?
C48 C49 C50 119.5(2) . . ?
C48 C49 H49 122.2(22) . . ?
C50 C49 H49 118.2(22) . . ?
C49 C50 C51 120.6(3) . . ?
C49 C50 H50 121.8(23) . . ?
C51 C50 H50 117.6(23) . . ?
C46 C51 C50 120.8(3) . . ?
C46 C51 H51 119.8(16) . . ?
C50 C51 H51 119.3(16) . . ?

loop_
_geom_bond_atom_site_label_1
_geom_bond_atom_site_label_2
_geom_bond_distance
_geom_bond_site_symmetry_2
_geom_bond_publ_flag
Ni1 O4 1.9463(13) . ?
Ni1 O3 1.9516(14) . ?
Ni1 O1 1.9714(15) . ?
Ni1 O2 1.9991(13) . ?
Ni1 O5 2.2189(13) . ?
Ni1 O6 2.3632(14) 2_655 ?
Ni1 Ni2 2.8543(4) . ?
Ni2 O5 1.9695(12) 2_655 ?
Ni2 O5 1.9695(12) . ?
Ni2 O6 1.9751(13) 2_655 ?
Ni2 O6 1.9751(13) . ?
Ni2 O2 2.0987(13) 2_655 ?
Ni2 O2 2.0987(13) . ?
Ni2 Ni1 2.8543(4) 2_655 ?
O1 C2 1.258(3) . ?
O2 C4 1.292(2) . ?
C1 C2 1.514(3) . ?
C1 H1 0.94(4) . ?
C1 H1' 1.01(4) . ?
C1 H1" 0.97(4) . ?
C2 C3 1.421(3) . ?
C3 C4 1.391(3) . ?
C3 C6 1.505(3) . ?
C4 C5 1.501(3) . ?
C5 H5 1.00(4) . ?
C5 H5' 0.87(4) . ?
C5 H5" 0.84(3) . ?
C6 C7 1.372(4) . ?
C6 C11 1.381(4) . ?
C7 C8 1.422(5) . ?
C7 H7 1.04(3) . ?
C8 C9 1.335(7) . ?
C8 H8 0.92(5) . ?
C9 C10 1.341(6) . ?
C9 H9 1.09(5) . ?
C10 C11 1.392(4) . ?
C10 H10 1.01(4) . ?
C11 H11 1.00(4) . ?
O3 C22 1.264(2) . ?
O4 C24 1.268(2) . ?
C21 C22 1.513(3) . ?
C21 H21 0.87(4) . ?
C21 H21' 0.92(4) . ?
C21 H21" 0.96(5) . ?
C22 C23 1.406(3) . ?
C23 C24 1.410(3) . ?
C23 C26 1.495(3) . ?
C24 C25 1.513(3) . ?
C25 H25 0.92(4) . ?
C25 H25" 0.93(4) . ?
C25 H25' 0.89(3) . ?
C26 C31 1.372(4) . ?
C26 C27 1.382(4) . ?
C27 C28 1.376(5) . ?
C27 H27 0.93(5) . ?
C28 C29 1.354(7) . ?
C28 H28 1.10(5) . ?
C29 C30 1.346(7) . ?
C29 H29 0.97(4) . ?
C30 C31 1.405(5) . ?
C30 H30 0.84(4) . ?
C31 H31 1.03(3) . ?
O6 C44 1.283(2) . ?
O6 Ni1 2.3632(14) 2_655 ?
O5 C42 1.286(2) . ?
C41 C42 1.501(3) . ?
C41 H41 0.93(5) . ?
C41 H41' 0.93(4) . ?
C41 H41" 0.93(5) . ?
C42 C43 1.401(3) . ?
C43 C44 1.414(3) . ?
C43 C46 1.504(3) . ?
C44 C45 1.502(3) . ?
C45 H45 0.96(4) . ?
C45 H45' 0.87(3) . ?
C45 H45" 0.97(4) . ?
C46 C51 1.381(3) . ?
C46 C47 1.386(3) . ?
C47 C48 1.385(3) . ?
C47 H47 0.94(3) . ?
C48 C49 1.355(5) . ?
C48 H48 0.91(3) . ?
C49 C50 1.362(5) . ?
C49 H49 0.99(4) . ?
C50 C51 1.387(3) . ?
C50 H50 0.87(4) . ?
C51 H51 0.93(3) . ?
